data_1534375
loop_
_publ_author_name
'Cox, E.G.'
'Webster, K.C.'

_publ_section_title
;
 The stereochemistry of quadricovalent atoms: Trivalent gold
;
_journal_name_full 'Journal of the Chemical Society'
_journal_page_first 1635
_journal_page_last 1637
_journal_volume 1936
_journal_year 1936
_chemical_formula_sum 'Au Br4 H4 K O2'
_chemical_name_systematic 'K (Au Br4) (H2 O)2'
_space_group_IT_number 14
_symmetry_space_group_name_Hall '-P 2yab'
_symmetry_space_group_name_H-M 'P 1 21/a 1'
_cell_angle_alpha 90
_cell_angle_beta 94.4
_cell_angle_gamma 90
_cell_formula_units_Z 2
_cell_length_a 9.53
_cell_length_b 11.95
_cell_length_c 4.24
_cell_volume 481.443
_citation_journal_id_ASTM JCSOA9
_cod_data_source_file Cox_JCSOA9_1936_1485.cif
_cod_data_source_block H4Au1Br4K1O2
_cod_original_cell_volume 481.4429
_cod_original_sg_symbol_Hall '-P 2ybc (z,y,-x)'
_cod_original_formula_sum 'H4 Au1 Br4 K1 O2'
_cod_database_code 1534375

loop_
_symmetry_equiv_pos_as_xyz
x,y,z
-x+1/2,y+1/2,-z
-x,-y,-z
x-1/2,-y-1/2,z

loop_
_atom_site_label
_atom_site_type_symbol
_atom_site_fract_x
_atom_site_fract_y
_atom_site_fract_z
_atom_site_occupancy
_atom_site_U_iso_or_equiv
_atom_site_attached_hydrogens
O1 O-2 -0.09 0.28 0.2 1 0.0 2
K1 K+1 0.5 0 0.5 1 0.0 0
Br1 Br-1 0.189 -0.104 0.355 1 0.0 0
Br2 Br-1 0.142 0.168 -0.13 1 0.0 0
Au1 Au+3 0 0 0 1 0.0 0
